data_2234933
loop_
_publ_author_name
'Senthamizhselvi, R.'
'Bhaskar, G.'
'Seshadri, P. R.'
'Perumal, P. T.'
'Illangovan, K.'

_publ_section_title
;
 3-(1,2-Di-<i>p</i>-tolylvinyl)-2-methyl-1<i>H</i>-indole
;
_journal_coeditor_code BT5910
_journal_issue 6
_journal_name_full 'Acta Crystallographica Section E'
_journal_page_first o1815
_journal_paper_doi 10.1107/S1600536812021617
_journal_volume 68
_journal_year 2012
_chemical_formula_iupac 'C25 H23 N'
_chemical_formula_moiety 'C25 H23 N'
_chemical_formula_sum 'C25 H23 N'
_chemical_formula_weight 337.44
_chemical_name_common 3-(1,2-Di-p-tolyl-vinyl)-2-methyl-1H-indole
_chemical_name_systematic
;
3-(1,2-Di-<i>p</i>-tolylvinyl)-2-methyl-1<i>H</i>-indole
;
_space_group_IT_number 15
_symmetry_cell_setting monoclinic
_symmetry_space_group_name_Hall '-C 2yc'
_symmetry_space_group_name_H-M 'C 1 2/c 1'
_atom_sites_solution_hydrogens geom
_atom_sites_solution_primary direct
_atom_sites_solution_secondary difmap
_audit_creation_method SHELXL-97
_cell_angle_alpha 90.00
_cell_angle_beta 112.646(5)
_cell_angle_gamma 90.00
_cell_formula_units_Z 8
_cell_length_a 25.684(6)
_cell_length_b 9.911(2)
_cell_length_c 16.739(4)
_cell_measurement_reflns_used 4931
_cell_measurement_temperature 298(2)
_cell_measurement_theta_max 28.50
_cell_measurement_theta_min 1.72
_cell_volume 3932.5(15)
_computing_cell_refinement 'SAINT (Bruker, 2008)'
_computing_data_collection 'APEX2 (Bruker, 2008)'
_computing_data_reduction 'SAINT (Bruker, 2008)'
_computing_molecular_graphics 'ORTEP-3 (Farrugia, 1997) and PLATON (Spek, 2009)'
_computing_publication_material
;
SHELXL97 (Sheldrick, 2008),  PLATON (Spek, 2009) and publCIF
(Westrip, 2010)
;
_computing_structure_refinement 'SHELXL97 (Sheldrick, 2008)'
_computing_structure_solution 'SHELXS97 (Sheldrick, 2008)'
_diffrn_ambient_temperature 298(2)
_diffrn_measured_fraction_theta_full 0.986
_diffrn_measured_fraction_theta_max 0.986
_diffrn_measurement_device_type 'Bruker SMART APEXII area-detector'
_diffrn_measurement_method '\w and \f scans'
_diffrn_radiation_monochromator graphite
_diffrn_radiation_source 'fine-focus sealed tube'
_diffrn_radiation_type MoK\a
_diffrn_radiation_wavelength 0.71073
_diffrn_reflns_av_R_equivalents 0.0408
_diffrn_reflns_av_sigmaI/netI 0.0392
_diffrn_reflns_limit_h_max 34
_diffrn_reflns_limit_h_min -30
_diffrn_reflns_limit_k_max 7
_diffrn_reflns_limit_k_min -13
_diffrn_reflns_limit_l_max 21
_diffrn_reflns_limit_l_min -22
_diffrn_reflns_number 17685
_diffrn_reflns_theta_full 28.50
_diffrn_reflns_theta_max 28.50
_diffrn_reflns_theta_min 1.72
_exptl_absorpt_coefficient_mu 0.065
_exptl_absorpt_correction_type none
_exptl_crystal_colour colourless
_exptl_crystal_density_diffrn 1.140
_exptl_crystal_density_method 'not measured'
_exptl_crystal_description block
_exptl_crystal_F_000 1440
_exptl_crystal_size_max 0.20
_exptl_crystal_size_mid 0.18
_exptl_crystal_size_min 0.15
_refine_diff_density_max 0.183
_refine_diff_density_min -0.144
_refine_ls_extinction_method none
_refine_ls_goodness_of_fit_ref 1.019
_refine_ls_hydrogen_treatment constr
_refine_ls_matrix_type full
_refine_ls_number_parameters 238
_refine_ls_number_reflns 4931
_refine_ls_number_restraints 0
_refine_ls_restrained_S_all 1.019
_refine_ls_R_factor_all 0.0878
_refine_ls_R_factor_gt 0.0500
_refine_ls_shift/su_max 0.004
_refine_ls_shift/su_mean 0.000
_refine_ls_structure_factor_coef Fsqd
_refine_ls_weighting_details 'calc w=1/[\s^2^(Fo^2^)+(0.0719P)^2^+0.9275P] where P=(Fo^2^+2Fc^2^)/3'
_refine_ls_weighting_scheme calc
_refine_ls_wR_factor_gt 0.1334
_refine_ls_wR_factor_ref 0.1590
_reflns_number_gt 3008
_reflns_number_total 4931
_reflns_threshold_expression I>2\s(I)
_cod_data_source_file bt5910.cif
_cod_data_source_block I
_cod_original_cell_volume 3932.7(16)
_cod_original_sg_symbol_H-M 'C 2/c'
_cod_database_code 2234933
_cod_database_fobs_code 2234933

loop_
_symmetry_equiv_pos_as_xyz
'x, y, z'
'-x, y, -z+1/2'
'x+1/2, y+1/2, z'
'-x+1/2, y+1/2, -z+1/2'
'-x, -y, -z'
'x, -y, z-1/2'
'-x+1/2, -y+1/2, -z'
'x+1/2, -y+1/2, z-1/2'

loop_
_atom_site_type_symbol
_atom_site_label
_atom_site_fract_x
_atom_site_fract_y
_atom_site_fract_z
_atom_site_U_iso_or_equiv
_atom_site_adp_type
_atom_site_calc_flag
_atom_site_refinement_flags
_atom_site_occupancy
_atom_site_symmetry_multiplicity
C C1 0.23355(7) 0.99325(17) 0.37403(11) 0.0635(4) Uani d . 1 1
C C2 0.25810(8) 1.1152(2) 0.40950(14) 0.0822(6) Uani d . 1 1
H H2 0.2939 1.1187 0.4532 0.099 Uiso calc R 1 1
C C3 0.22776(9) 1.2299(2) 0.37794(15) 0.0880(6) Uani d . 1 1
H H3 0.2432 1.3131 0.4007 0.106 Uiso calc R 1 1
C C4 0.17463(9) 1.22525(19) 0.31288(14) 0.0805(5) Uani d . 1 1
H H4 0.1550 1.3052 0.2927 0.097 Uiso calc R 1 1
C C5 0.15015(7) 1.10443(17) 0.27736(11) 0.0634(4) Uani d . 1 1
H H5 0.1145 1.1027 0.2331 0.076 Uiso calc R 1 1
C C6 0.17940(6) 0.98494(15) 0.30850(10) 0.0515(4) Uani d . 1 1
C C7 0.16701(6) 0.84417(15) 0.29109(10) 0.0515(4) Uani d . 1 1
C C8 0.21325(6) 0.77376(17) 0.34289(11) 0.0633(4) Uani d . 1 1
C C9 0.22490(9) 0.6260(2) 0.35031(16) 0.0933(7) Uani d . 1 1
H H9A 0.1921 0.5782 0.3126 0.140 Uiso calc R 1 1
H H9B 0.2339 0.5977 0.4090 0.140 Uiso calc R 1 1
H H9C 0.2562 0.6069 0.3341 0.140 Uiso calc R 1 1
C C10 0.11288(6) 0.78539(15) 0.23107(9) 0.0505(3) Uani d . 1 1
C C11 0.09375(6) 0.81897(15) 0.13777(9) 0.0504(3) Uani d . 1 1
C C12 0.03693(6) 0.81403(17) 0.08275(10) 0.0597(4) Uani d . 1 1
H H12 0.0100 0.7934 0.1054 0.072 Uiso calc R 1 1
C C13 0.02008(7) 0.83903(18) -0.00419(10) 0.0634(4) Uani d . 1 1
H H13 -0.0181 0.8348 -0.0391 0.076 Uiso calc R 1 1
C C14 0.05803(7) 0.87039(16) -0.04178(10) 0.0596(4) Uani d . 1 1
C C15 0.11407(7) 0.87811(17) 0.01237(11) 0.0625(4) Uani d . 1 1
H H15 0.1407 0.8999 -0.0106 0.075 Uiso calc R 1 1
C C16 0.13152(6) 0.85409(16) 0.10024(10) 0.0595(4) Uani d . 1 1
H H16 0.1696 0.8617 0.1352 0.071 Uiso calc R 1 1
C C17 0.03825(9) 0.8940(2) -0.13756(12) 0.0831(6) Uani d . 1 1
H H17A 0.0121 0.8244 -0.1679 0.125 Uiso calc R 1 1
H H17B 0.0700 0.8925 -0.1543 0.125 Uiso calc R 1 1
H H17C 0.0199 0.9802 -0.1517 0.125 Uiso calc R 1 1
C C18 0.08264(6) 0.70194(16) 0.25982(10) 0.0565(4) Uani d . 1 1
H H18 0.0523 0.6599 0.2169 0.068 Uiso calc R 1 1
C C19 0.09043(6) 0.66727(15) 0.34913(10) 0.0528(4) Uani d . 1 1
C C20 0.11046(6) 0.75841(15) 0.41800(10) 0.0543(4) Uani d . 1 1
H H20 0.1225 0.8435 0.4090 0.065 Uiso calc R 1 1
C C21 0.11272(6) 0.72415(17) 0.49952(10) 0.0590(4) Uani d . 1 1
H H21 0.1254 0.7874 0.5439 0.071 Uiso calc R 1 1
C C22 0.09638(7) 0.59720(19) 0.51636(11) 0.0676(5) Uani d . 1 1
C C23 0.07698(9) 0.50732(18) 0.44865(13) 0.0774(5) Uani d . 1 1
H H23 0.0658 0.4216 0.4582 0.093 Uiso calc R 1 1
C C24 0.07365(7) 0.54136(17) 0.36668(12) 0.0682(5) Uani d . 1 1
H H24 0.0598 0.4784 0.3223 0.082 Uiso calc R 1 1
C C25 0.09838(12) 0.5605(3) 0.60507(14) 0.1054(8) Uani d . 1 1
H H25A 0.0689 0.4971 0.5994 0.158 Uiso calc R 1 1
H H25B 0.0932 0.6403 0.6337 0.158 Uiso calc R 1 1
H H25C 0.1343 0.5208 0.6385 0.158 Uiso calc R 1 1
N N1 0.25296(6) 0.86401(15) 0.39323(10) 0.0757(4) Uani d . 1 1
H H1 0.2854 0.8423 0.4314 0.091 Uiso calc R 1 1

loop_
_atom_site_aniso_label
_atom_site_aniso_U_11
_atom_site_aniso_U_22
_atom_site_aniso_U_33
_atom_site_aniso_U_12
_atom_site_aniso_U_13
_atom_site_aniso_U_23
C1 0.0462(8) 0.0636(11) 0.0714(11) -0.0050(7) 0.0125(8) -0.0026(8)
C2 0.0596(10) 0.0781(13) 0.0916(14) -0.0180(10) 0.0099(10) -0.0150(11)
C3 0.0817(13) 0.0645(12) 0.1094(16) -0.0190(10) 0.0276(12) -0.0165(11)
C4 0.0811(13) 0.0534(10) 0.1020(15) -0.0002(9) 0.0296(11) 0.0019(10)
C5 0.0550(9) 0.0580(10) 0.0717(11) 0.0009(7) 0.0182(8) 0.0045(8)
C6 0.0427(7) 0.0534(9) 0.0565(8) -0.0040(6) 0.0171(6) 0.0002(7)
C7 0.0410(7) 0.0523(8) 0.0582(9) -0.0013(6) 0.0160(6) -0.0001(7)
C8 0.0474(8) 0.0578(10) 0.0757(11) 0.0028(7) 0.0137(8) 0.0006(8)
C9 0.0737(12) 0.0647(12) 0.1225(18) 0.0173(10) 0.0170(12) 0.0056(11)
C10 0.0429(7) 0.0502(8) 0.0553(8) 0.0000(6) 0.0156(6) -0.0034(7)
C11 0.0458(7) 0.0480(8) 0.0558(9) 0.0010(6) 0.0177(7) -0.0023(7)
C12 0.0464(8) 0.0695(10) 0.0618(10) -0.0015(7) 0.0193(7) 0.0032(8)
C13 0.0464(8) 0.0732(11) 0.0616(10) -0.0019(8) 0.0110(7) 0.0007(8)
C14 0.0624(9) 0.0567(9) 0.0572(9) -0.0003(7) 0.0203(8) -0.0041(7)
C15 0.0579(9) 0.0693(11) 0.0655(10) -0.0033(8) 0.0295(8) -0.0004(8)
C16 0.0451(8) 0.0663(10) 0.0631(10) -0.0035(7) 0.0162(7) -0.0028(8)
C17 0.0852(13) 0.1020(15) 0.0579(11) -0.0040(11) 0.0230(10) 0.0002(10)
C18 0.0494(8) 0.0578(9) 0.0570(9) -0.0073(7) 0.0147(7) -0.0072(7)
C19 0.0450(8) 0.0514(8) 0.0585(9) -0.0012(6) 0.0160(7) 0.0020(7)
C20 0.0488(8) 0.0496(8) 0.0610(9) -0.0002(6) 0.0173(7) 0.0024(7)
C21 0.0514(8) 0.0613(10) 0.0563(9) 0.0053(7) 0.0121(7) 0.0024(7)
C22 0.0667(10) 0.0669(11) 0.0645(11) 0.0082(8) 0.0202(8) 0.0165(9)
C23 0.0913(13) 0.0547(10) 0.0850(13) -0.0062(9) 0.0326(11) 0.0148(9)
C24 0.0755(11) 0.0527(10) 0.0722(11) -0.0104(8) 0.0239(9) -0.0031(8)
C25 0.136(2) 0.1029(17) 0.0779(14) 0.0039(15) 0.0424(14) 0.0278(12)
N1 0.0441(7) 0.0726(10) 0.0869(11) 0.0043(7) -0.0010(7) 0.0016(8)

loop_
_atom_type_symbol
_atom_type_description
_atom_type_scat_dispersion_real
_atom_type_scat_dispersion_imag
_atom_type_scat_source
C C 0.0033 0.0016 'International Tables Vol C Tables 4.2.6.8 and 6.1.1.4'
H H 0.0000 0.0000 'International Tables Vol C Tables 4.2.6.8 and 6.1.1.4'
N N 0.0061 0.0033 'International Tables Vol C Tables 4.2.6.8 and 6.1.1.4'

loop_
_geom_angle_atom_site_label_1
_geom_angle_atom_site_label_2
_geom_angle_atom_site_label_3
_geom_angle
N1 C1 C2 130.67(16)
N1 C1 C6 106.90(14)
C2 C1 C6 122.41(16)
C3 C2 C1 117.58(17)
C3 C2 H2 121.2
C1 C2 H2 121.2
C2 C3 C4 121.40(18)
C2 C3 H3 119.3
C4 C3 H3 119.3
C5 C4 C3 121.23(18)
C5 C4 H4 119.4
C3 C4 H4 119.4
C4 C5 C6 119.17(16)
C4 C5 H5 120.4
C6 C5 H5 120.4
C5 C6 C1 118.19(14)
C5 C6 C7 134.86(14)
C1 C6 C7 106.93(13)
C8 C7 C6 107.33(13)
C8 C7 C10 126.10(14)
C6 C7 C10 126.51(13)
C7 C8 N1 108.43(15)
C7 C8 C9 130.86(16)
N1 C8 C9 120.72(15)
C8 C9 H9A 109.5
C8 C9 H9B 109.5
H9A C9 H9B 109.5
C8 C9 H9C 109.5
H9A C9 H9C 109.5
H9B C9 H9C 109.5
C18 C10 C11 120.81(13)
C18 C10 C7 121.24(14)
C11 C10 C7 117.94(12)
C16 C11 C12 116.48(14)
C16 C11 C10 121.80(13)
C12 C11 C10 121.71(13)
C13 C12 C11 121.11(14)
C13 C12 H12 119.4
C11 C12 H12 119.4
C12 C13 C14 122.23(14)
C12 C13 H13 118.9
C14 C13 H13 118.9
C15 C14 C13 117.00(15)
C15 C14 C17 122.17(15)
C13 C14 C17 120.83(15)
C14 C15 C16 121.29(15)
C14 C15 H15 119.4
C16 C15 H15 119.4
C15 C16 C11 121.84(14)
C15 C16 H16 119.1
C11 C16 H16 119.1
C14 C17 H17A 109.5
C14 C17 H17B 109.5
H17A C17 H17B 109.5
C14 C17 H17C 109.5
H17A C17 H17C 109.5
H17B C17 H17C 109.5
C10 C18 C19 129.53(14)
C10 C18 H18 115.2
C19 C18 H18 115.2
C24 C19 C20 116.88(15)
C24 C19 C18 119.56(14)
C20 C19 C18 123.40(14)
C21 C20 C19 121.10(15)
C21 C20 H20 119.4
C19 C20 H20 119.4
C20 C21 C22 121.36(16)
C20 C21 H21 119.3
C22 C21 H21 119.3
C23 C22 C21 117.47(16)
C23 C22 C25 121.24(18)
C21 C22 C25 121.27(18)
C22 C23 C24 121.59(17)
C22 C23 H23 119.2
C24 C23 H23 119.2
C23 C24 C19 121.57(16)
C23 C24 H24 119.2
C19 C24 H24 119.2
C22 C25 H25A 109.5
C22 C25 H25B 109.5
H25A C25 H25B 109.5
C22 C25 H25C 109.5
H25A C25 H25C 109.5
H25B C25 H25C 109.5
C1 N1 C8 110.39(13)
C1 N1 H1 124.8
C8 N1 H1 124.8

loop_
_geom_bond_atom_site_label_1
_geom_bond_atom_site_label_2
_geom_bond_distance
C1 N1 1.367(2)
C1 C2 1.387(2)
C1 C6 1.403(2)
C2 C3 1.364(3)
C2 H2 0.9300
C3 C4 1.380(3)
C3 H3 0.9300
C4 C5 1.377(2)
C4 H4 0.9300
C5 C6 1.392(2)
C5 H5 0.9300
C6 C7 1.436(2)
C7 C8 1.362(2)
C7 C10 1.485(2)
C8 N1 1.374(2)
C8 C9 1.491(3)
C9 H9A 0.9600
C9 H9B 0.9600
C9 H9C 0.9600
C10 C18 1.344(2)
C10 C11 1.483(2)
C11 C16 1.388(2)
C11 C12 1.395(2)
C12 C13 1.372(2)
C12 H12 0.9300
C13 C14 1.384(2)
C13 H13 0.9300
C14 C15 1.376(2)
C14 C17 1.502(2)
C15 C16 1.383(2)
C15 H15 0.9300
C16 H16 0.9300
C17 H17A 0.9600
C17 H17B 0.9600
C17 H17C 0.9600
C18 C19 1.470(2)
C18 H18 0.9300
C19 C24 1.388(2)
C19 C20 1.398(2)
C20 C21 1.386(2)
C20 H20 0.9300
C21 C22 1.389(2)
C21 H21 0.9300
C22 C23 1.375(3)
C22 C25 1.510(3)
C23 C24 1.383(2)
C23 H23 0.9300
C24 H24 0.9300
C25 H25A 0.9600
C25 H25B 0.9600
C25 H25C 0.9600
N1 H1 0.8600

loop_
_geom_torsion_atom_site_label_1
_geom_torsion_atom_site_label_2
_geom_torsion_atom_site_label_3
_geom_torsion_atom_site_label_4
_geom_torsion
N1 C1 C2 C3 -178.7(2)
C6 C1 C2 C3 -0.5(3)
C1 C2 C3 C4 -0.2(3)
C2 C3 C4 C5 0.1(3)
C3 C4 C5 C6 0.7(3)
C4 C5 C6 C1 -1.4(2)
C4 C5 C6 C7 176.60(17)
N1 C1 C6 C5 179.83(14)
C2 C1 C6 C5 1.3(3)
N1 C1 C6 C7 1.32(18)
C2 C1 C6 C7 -177.21(16)
C5 C6 C7 C8 179.97(17)
C1 C6 C7 C8 -1.89(18)
C5 C6 C7 C10 -2.8(3)
C1 C6 C7 C10 175.31(14)
C6 C7 C8 N1 1.72(19)
C10 C7 C8 N1 -175.50(14)
C6 C7 C8 C9 -177.8(2)
C10 C7 C8 C9 5.0(3)
C8 C7 C10 C18 58.0(2)
C6 C7 C10 C18 -118.71(18)
C8 C7 C10 C11 -120.58(17)
C6 C7 C10 C11 62.7(2)
C18 C10 C11 C16 -152.49(15)
C7 C10 C11 C16 26.1(2)
C18 C10 C11 C12 26.1(2)
C7 C10 C11 C12 -155.35(14)
C16 C11 C12 C13 1.8(2)
C10 C11 C12 C13 -176.84(15)
C11 C12 C13 C14 -0.1(3)
C12 C13 C14 C15 -1.2(3)
C12 C13 C14 C17 178.54(17)
C13 C14 C15 C16 0.7(2)
C17 C14 C15 C16 -179.04(16)
C14 C15 C16 C11 1.1(3)
C12 C11 C16 C15 -2.3(2)
C10 C11 C16 C15 176.34(15)
C11 C10 C18 C19 -172.65(14)
C7 C10 C18 C19 8.8(2)
C10 C18 C19 C24 -150.56(17)
C10 C18 C19 C20 34.2(2)
C24 C19 C20 C21 -0.7(2)
C18 C19 C20 C21 174.69(14)
C19 C20 C21 C22 1.4(2)
C20 C21 C22 C23 -1.0(2)
C20 C21 C22 C25 -179.43(17)
C21 C22 C23 C24 -0.1(3)
C25 C22 C23 C24 178.30(19)
C22 C23 C24 C19 0.9(3)
C20 C19 C24 C23 -0.5(2)
C18 C19 C24 C23 -176.00(16)
C2 C1 N1 C8 178.08(19)
C6 C1 N1 C8 -0.3(2)
C7 C8 N1 C1 -0.9(2)
C9 C8 N1 C1 178.67(18)

loop_
_cod_related_entry_id
_cod_related_entry_database
_cod_related_entry_code
1 ChemSpider 30657733
